data_7126898
loop_
_publ_author_name
'Ou, Xiao'
'Li, Xizhen'
'Rong, Haowei'
'Yu, Lian'
'Lu, Ming'

_publ_section_title
;
 A general method for cultivating single crystals from melt microdroplets.
;
_journal_issue 69
_journal_name_full 'Chemical communications (Cambridge, England)'
_journal_page_first 9950
_journal_page_last 9953
_journal_paper_doi 10.1039/d0cc03157g
_journal_volume 56
_journal_year 2020
_chemical_formula_moiety 'C22 H24 Cl F N4 O3'
_chemical_formula_sum 'C22 H24 Cl F N4 O3'
_chemical_formula_weight 446.90
_chemical_melting_point 468.5
_chemical_name_common Gefitinib
_space_group_crystal_system triclinic
_space_group_IT_number 2
_space_group_name_Hall '-P 1'
_space_group_name_H-M_alt 'P -1'
_atom_sites_solution_hydrogens geom
_atom_sites_solution_primary dual
_audit_creation_date 2019-12-25
_audit_creation_method
;
Olex2 1.3
(compiled Nov 21 2019 18:26:39 for OlexSys, GUI svn.r6003)
;
_audit_update_record
;
2020-03-01 deposited with the CCDC.	2020-07-13 downloaded from the CCDC.
;
_cell_angle_alpha 93.6600(10)
_cell_angle_beta 97.5860(10)
_cell_angle_gamma 101.8710(10)
_cell_formula_units_Z 2
_cell_length_a 8.81100(10)
_cell_length_b 9.6610(2)
_cell_length_c 12.4893(2)
_cell_measurement_reflns_used 26680
_cell_measurement_temperature 100.00(10)
_cell_measurement_theta_max 76.9180
_cell_measurement_theta_min 3.5890
_cell_volume 1026.74(3)
_computing_cell_refinement 'CrysAlisPro 1.171.40.54a (Rigaku OD, 2019)'
_computing_data_collection 'CrysAlisPro 1.171.40.54a (Rigaku OD, 2019)'
_computing_data_reduction 'CrysAlisPro 1.171.40.54a (Rigaku OD, 2019)'
_computing_molecular_graphics 'Olex2 1.3 (Dolomanov et al., 2009)'
_computing_publication_material 'Olex2 1.3 (Dolomanov et al., 2009)'
_computing_structure_refinement 'SHELXL 2016/6 (Sheldrick, 2015)'
_computing_structure_solution 'SHELXT 2014/5 (Sheldrick, 2014)'
_diffrn_ambient_environment N~2~
_diffrn_ambient_temperature 100.00(10)
_diffrn_detector 'CCD plate'
_diffrn_detector_area_resol_mean 10.0000
_diffrn_detector_type HyPix
_diffrn_measured_fraction_theta_full 1.000
_diffrn_measured_fraction_theta_max 0.975
_diffrn_measurement_details
;
List of Runs (angles in degrees, time in seconds):

  # Type    Start    End  Width  t~exp~   \w     \q     \k     \f   Frames
#--------------------------------------------------------------------------
  1  \w    -94.00  -9.00   0.50    0.09    --  -46.62 123.00 -63.00  170
  2  \w   -119.00 -55.00   0.50    0.09    --  -46.62-149.00  52.00  128
  3  \w   -109.00 -23.00   0.50    0.09    --  -46.62 149.00  99.00  172
  4  \w   -119.00 -73.00   0.50    0.09    --  -46.62-123.00-143.00   92
  5  \w     14.00  94.00   0.50    0.09    --   46.62-123.00-143.00  160
  6  \w     28.00 110.00   0.50    0.09    --   46.62-149.00  52.00  164
  7  \w     59.00 120.00   0.50    0.09    --   46.62 149.00  99.00  122
  8  \w   -171.00 -55.00   0.50    0.37    -- -100.00-149.00  52.00  232
  9  \w   -115.00 -27.00   0.50    0.37    -- -100.00 123.00 -63.00  176
 10  \w   -173.00 -73.00   0.50    0.37    -- -100.00-123.00-143.00  200
 11  \w     34.00 115.00   0.50    0.37    --  107.00-123.00-143.00  162
 12  \w     59.00 172.00   0.50    0.37    --  107.00 149.00  99.00  226
 13  \w     34.00 133.00   0.50    0.37    --  107.00-149.00  52.00  198
 14  \w     77.00 178.00   0.50    0.37    --  107.00 123.00 -63.00  202
 15  \w    -22.00   4.00   0.50    0.09    --   16.00 106.00 165.43   52
 16  \w      9.00  43.00   0.50    0.09    --   40.00  92.00 -77.20   68
 17  \w     14.00  44.00   0.50    0.09    --   44.00  91.00  28.95   60
 18  \w     14.00  45.00   0.50    0.09    --   44.00  90.00 -16.87   62
 19  \w   -119.00 -30.00   0.50    0.09    --  -46.62 -57.00-180.00  178
 20  \w   -119.00 -23.00   0.50    0.09    --  -46.62 -77.00-120.00  192
 21  \w     32.00 120.00   0.50    0.09    --   46.62  38.00 -60.00  176
 22  \w     32.00 120.00   0.50    0.09    --   46.62  38.00  30.00  176
 23  \w     24.00 121.00   0.50    0.09    --   48.00  78.00-168.92  194
 24  \w     18.00  43.00   0.50    0.09    --   48.00  90.00  88.79   50
 25  \w     25.00  77.00   0.50    0.09    --   48.00  80.00-144.97  104
 26  \w     73.00  99.00   0.50    0.09    --   52.00  82.00-107.92   52
 27  \w     26.00  52.00   0.50    0.09    --   52.00  82.00-107.92   52
 28  \w     32.00  67.00   0.50    0.09    --   56.00  78.00  22.19   70
 29  \w     36.00  79.00   0.50    0.09    --   56.00  72.00 153.70   86
 30  \w    -71.00 -45.00   0.50    0.09    --  -60.00 -70.00-106.85   52
 31  \w   -118.00 -92.00   0.50    0.09    --  -60.00 -70.00-106.85   52
 32  \w    -62.00 -36.00   0.50    0.09    --  -60.00 -79.00  65.89   52
 33  \w   -119.00 -93.00   0.50    0.09    --  -60.00 -79.00  65.89   52
 34  \w     37.00  65.00   0.50    0.09    --   60.00  75.00  58.58   56
 35  \w     40.00  73.00   0.50    0.09    --   64.00  78.00 111.23   66
 36  \w    -81.00 -46.00   0.50    0.09    --  -68.00 -73.00  12.68   70
 37  \w    -74.00 -43.00   0.50    0.09    --  -68.00 -83.00  61.40   62
 38  \w    -67.00 -42.00   0.50    0.09    --  -68.00 -81.00-167.34   50
 39  \w    -78.00 -45.00   0.50    0.09    --  -68.00 -75.00 -66.47   66
 40  \w    -73.00 -41.00   0.50    0.09    --  -68.00 -83.00-176.25   64
 41  \w    -86.00 -44.00   0.50    0.09    --  -68.00 -78.00 -28.19   84
 42  \w     42.00  68.00   0.50    0.09    --   68.00  83.00 151.63   52
 43  \w    -77.00 -47.00   0.50    0.09    --  -72.00 -80.00-108.11   60
 44  \w    -70.00 -45.00   0.50    0.09    --  -72.00 -83.00 111.37   50
 45  \w    -79.00 -51.00   0.50    0.09    --  -72.00 -69.00 -86.03   56
 46  \w     49.00  75.00   0.50    0.09    --   72.00  76.00  32.28   52
 47  \w    -80.00 -54.00   0.50    0.37    --  -80.00 -83.00-118.62   52
 48  \w    -83.00 -57.00   0.50    0.37    --  -80.00 -74.00  73.58   52
 49  \w    -79.00 -53.00   0.50    0.37    --  -80.00 -83.00  24.29   52
 50  \w    -85.00 -59.00   0.50    0.37    --  -80.00 -73.00  38.92   52
 51  \w    -90.00 -63.00   0.50    0.37    --  -84.00 -69.00-107.37   54
 52  \w    -96.00 -70.00   0.50    0.37    --  -88.00 -62.00-158.57   52
 53  \w    -97.00 -65.00   0.50    0.37    --  -88.00 -76.00 164.50   64
 54  \w    -90.00 -65.00   0.50    0.37    --  -88.00 -75.00 173.46   50
 55  \w    -91.00 -65.00   0.50    0.37    --  -88.00 -74.00 -55.23   52
 56  \w   -100.00 -72.00   0.50    0.37    --  -92.00 -68.00 -33.46   56
 57  \w    -99.00 -73.00   0.50    0.37    --  -92.00 -65.00 -53.65   52
 58  \w    -98.00 -72.00   0.50    0.37    --  -92.00 -74.00  23.23   52
 59  \w    -99.00 -73.00   0.50    0.37    --  -96.00 -76.00  -2.50   52
 60  \w   -104.00 -76.00   0.50    0.37    --  -96.00 -68.00 152.52   56
 61  \w   -143.00 -76.00   0.50    0.37    --  -96.00 -74.00  67.07  134
 62  \w   -158.00-132.00   0.50    0.37    --  -96.00 -76.00  -2.50   52
 63  \w   -139.00-114.00   0.50    0.37    --  -96.00 -68.00 152.52   50
 64  \w    -95.00 -70.00   0.50    0.37    --  -96.00 -81.00 -62.86   50
 65  \w   -160.00-134.00   0.50    0.37    --  -96.00 -81.00 -62.86   52
 66  \w    -99.00 -73.00   0.50    0.37    --  -96.00 -76.00-118.01   52
 67  \w   -137.00 -78.00   0.50    0.37    -- -100.00 -74.00-178.12  118
 68  \w   -173.00-142.00   0.50    0.37    -- -100.00 -74.00-178.12   62
 69  \w   -122.00 -76.00   0.50    0.37    -- -100.00 -77.00  60.00   92
 70  \w   -131.00 -79.00   0.50    0.37    -- -100.00 -70.00   7.54  104
 71  \w   -103.00 -74.00   0.50    0.37    -- -100.00 -83.00  58.28   58
 72  \w   -171.00 -82.00   0.50    0.37    -- -100.00 -61.00 120.00  178
 73  \w   -103.00 -76.00   0.50    0.37    -- -100.00 -78.00-151.07   54
 74  \w   -164.00-138.00   0.50    0.37    -- -100.00 -78.00-151.07   52
 75  \w   -162.00-126.00   0.50    0.37    -- -100.00 -83.00  58.28   72
 76  \w   -110.00 -74.00   0.50    0.37    -- -100.00 -81.00  87.95   72
 77  \w   -105.00 -76.00   0.50    0.37    -- -100.00 -79.00  13.55   58
 78  \w   -102.00 -76.00   0.50    0.37    -- -100.00 -76.00 125.30   52
 79  \w   -101.00 -76.00   0.50    0.37    -- -100.00 -77.00  30.00   50
 80  \w   -102.00 -76.00   0.50    0.37    -- -100.00 -77.00-120.00   52
 81  \w   -147.00-121.00   0.50    0.37    -- -100.00 -77.00-120.00   52
 82  \w   -115.00 -79.00   0.50    0.37    -- -100.00 -74.00 -11.82   72
 83  \w   -163.00-120.00   0.50    0.37    -- -100.00 -74.00 -11.82   86
 84  \w   -113.00 -79.00   0.50    0.37    -- -100.00 -72.00  93.48   68
 85  \w   -106.00 -80.00   0.50    0.37    -- -100.00 -67.00 -56.69   52
 86  \w   -101.00 -76.00   0.50    0.37    -- -100.00 -76.00 159.92   50
 87  \w   -170.00 -76.00   0.50    0.37    -- -100.00 -77.00  90.00  188
 88  \w   -102.00 -76.00   0.50    0.37    -- -100.00 -77.00 -90.00   52
 89  \w   -144.00-118.00   0.50    0.37    -- -100.00 -76.00 159.92   52
 90  \w   -172.00-106.00   0.50    0.37    -- -100.00 -94.00-120.00  132
 91  \w   -164.00-139.00   0.50    0.37    -- -100.00 -77.00 -90.00   50
 92  \w   -106.00 -80.00   0.50    0.37    -- -100.00 -73.00-164.61   52
 93  \w   -124.00 -98.00   0.50    0.37    -- -100.00 -62.00 -94.97   52
 94  \w   -173.00-109.00   0.50    0.37    -- -100.00 -73.00-164.61  128
 95  \w   -172.00 -79.00   0.50    0.37    -- -100.00 -70.00 142.79  186
 96  \w   -173.00-130.00   0.50    0.37    -- -100.00 -62.00 -94.97   86
 97  \w   -111.00 -81.00   0.50    0.37    -- -100.00 -65.00-115.70   60
 98  \w   -102.00 -77.00   0.50    0.37    -- -100.00 -75.00 -37.77   50
 99  \w   -167.00-106.00   0.50    0.37    -- -100.00 -75.00 -37.77  122
100  \w   -104.00 -79.00   0.50    0.37    -- -100.00 149.00  99.00   50
101  \w   -103.00 -77.00   0.50    0.37    -- -100.00 -78.00 115.15   52
102  \w     90.00 177.00   0.50    0.37    --  107.00  61.00-120.00  174
103  \w     34.00  82.00   0.50    0.37    --  107.00 -94.00  30.00   96
104  \w    114.00 145.00   0.50    0.37    --  107.00  30.00  90.00   62
105  \w     34.00  94.00   0.50    0.37    --  107.00 -61.00-150.00  120
106  \w     83.00 108.00   0.50    0.37    --  107.00 -94.00  90.00   50
107  \w     34.00  79.00   0.50    0.37    --  107.00 -94.00  90.00   90
108  \w     84.00 177.00   0.50    0.37    --  107.00  77.00 -30.00  186
109  \w     84.00 117.00   0.50    0.37    --  107.00-125.00 -30.00   66
110  \w     37.00  79.00   0.50    0.37    --  107.00-125.00 -30.00   84
111  \w    106.00 131.00   0.50    0.37    --  107.00 -77.00 120.00   50
112  \w     35.00  92.00   0.50    0.37    --  107.00 -77.00 120.00  114
113  \w    121.00 166.00   0.50    0.37    --  107.00  77.00-150.00   90
114  \w     83.00 112.00   0.50    0.37    --  107.00  77.00-150.00   58
115  \w     90.00 116.00   0.50    0.37    --  107.00-125.00 -60.00   52
116  \w     38.00  64.00   0.50    0.37    --  107.00-125.00 -60.00   52
117  \w     75.00 101.00   0.50    0.37    --  107.00 -94.00 120.00   52
118  \w     34.00  98.00   0.50    0.37    --  107.00 -61.00 -60.00  128
119  \w     38.00  69.00   0.50    0.37    --  107.00 -94.00 120.00   62
120  \w     85.00 162.00   0.50    0.37    --  107.00  77.00   0.00  154
121  \w     71.00 108.00   0.50    0.37    --  107.00 -94.00  60.00   74
122  \w    140.00 170.00   0.50    0.37    --  107.00  77.00 -90.00   60
123  \w     84.00 125.00   0.50    0.37    --  107.00  77.00 -90.00   82
124  \w     37.00  65.00   0.50    0.37    --  107.00 -94.00  60.00   56
;
_diffrn_measurement_device 'four-circle diffractometer'
_diffrn_measurement_device_type 'XtaLAB Synergy R, DW system, HyPix'
_diffrn_measurement_method '\w scans'
_diffrn_orient_matrix_type 'CrysAlisPro convention (1999,Acta A55,543-557)'
_diffrn_orient_matrix_UB_11 0.1674044000
_diffrn_orient_matrix_UB_12 0.0915689000
_diffrn_orient_matrix_UB_13 0.0299380000
_diffrn_orient_matrix_UB_21 -0.0198104000
_diffrn_orient_matrix_UB_22 0.0059289000
_diffrn_orient_matrix_UB_23 0.1208206000
_diffrn_orient_matrix_UB_31 0.0650083000
_diffrn_orient_matrix_UB_32 -0.1355260000
_diffrn_orient_matrix_UB_33 0.0113544000
_diffrn_radiation_monochromator mirror
_diffrn_radiation_probe x-ray
_diffrn_radiation_type 'Cu K\a'
_diffrn_radiation_wavelength 1.54184
_diffrn_reflns_av_R_equivalents 0.0559
_diffrn_reflns_av_unetI/netI 0.0237
_diffrn_reflns_Laue_measured_fraction_full 1.000
_diffrn_reflns_Laue_measured_fraction_max 0.975
_diffrn_reflns_limit_h_max 11
_diffrn_reflns_limit_h_min -11
_diffrn_reflns_limit_k_max 11
_diffrn_reflns_limit_k_min -12
_diffrn_reflns_limit_l_max 15
_diffrn_reflns_limit_l_min -15
_diffrn_reflns_number 40850
_diffrn_reflns_point_group_measured_fraction_full 1.000
_diffrn_reflns_point_group_measured_fraction_max 0.975
_diffrn_reflns_theta_full 67.684
_diffrn_reflns_theta_max 77.110
_diffrn_reflns_theta_min 3.586
_diffrn_source 'Rotating-anode X-ray tube'
_diffrn_source_type 'Rigaku (Cu) X-ray Source'
_exptl_absorpt_coefficient_mu 2.013
_exptl_absorpt_correction_T_max 1.00000
_exptl_absorpt_correction_T_min 0.42500
_exptl_absorpt_correction_type multi-scan
_exptl_absorpt_process_details
;
CrysAlisPro 1.171.40.54a (Rigaku Oxford Diffraction, 2019)
Empirical absorption correction using spherical harmonics,
 implemented in SCALE3 ABSPACK scaling algorithm.
;
_exptl_crystal_colour 'clear light colourless'
_exptl_crystal_density_diffrn 1.446
_exptl_crystal_description block
_exptl_crystal_F_000 468
_exptl_crystal_recrystallization_method 'From the Melt'
_exptl_crystal_size_max 0.2
_exptl_crystal_size_mid 0.15
_exptl_crystal_size_min 0.1
_refine_diff_density_max 0.271
_refine_diff_density_min -0.348
_refine_diff_density_rms 0.051
_refine_ls_extinction_method none
_refine_ls_goodness_of_fit_ref 1.089
_refine_ls_hydrogen_treatment constr
_refine_ls_matrix_type full
_refine_ls_number_parameters 281
_refine_ls_number_reflns 4234
_refine_ls_number_restraints 0
_refine_ls_restrained_S_all 1.089
_refine_ls_R_factor_all 0.0362
_refine_ls_R_factor_gt 0.0340
_refine_ls_shift/su_max 0.001
_refine_ls_shift/su_mean 0.000
_refine_ls_structure_factor_coef Fsqd
_refine_ls_weighting_details 'w=1/[\s^2^(Fo^2^)+(0.0484P)^2^+0.3245P] where P=(Fo^2^+2Fc^2^)/3'
_refine_ls_weighting_scheme calc
_refine_ls_wR_factor_gt 0.0908
_refine_ls_wR_factor_ref 0.0925
_reflns_Friedel_coverage 0.000
_reflns_number_gt 3892
_reflns_number_total 4234
_reflns_threshold_expression 'I > 2\s(I)'
_cod_data_source_file d0cc03157g2.cif
_cod_data_source_block Gefitinib-100k-XOu
_cod_depositor_comments 'Adding full bibliography for 7126896--7126915.cif.'
_cod_database_code 7126898
_shelx_shelxl_version_number 2016/6
_shelx_space_group_comment
;
The symmetry employed for this shelxl refinement is uniquely defined
by the following loop, which should always be used as a source of
symmetry information in preference to the above space-group names.
They are only intended as comments.
;
_reflns_odcompleteness_completeness 99.98
_reflns_odcompleteness_iscentric 1
_reflns_odcompleteness_theta 71.98
_olex2_refinement_description
;
1. Fixed Uiso
 At 1.2 times of:
  All C(H) groups, All C(H,H) groups, All N(H) groups
 At 1.5 times of:
  All C(H,H,H) groups
2.a Secondary CH2 refined with riding coordinates:
 C00G(H00A,H00B), C00N(H00C,H00D), C00O(H00E,H00G), C00Q(H00I,H00J), C00S(H00Q,
 H00R), C00T(H00S,H00T), C00V(H00V,H00W)
2.b Aromatic/amide H refined with riding coordinates:
 N008(H008), C00F(H00F), C00H(H00H), C00K(H00K), C00M(H00M), C00P(H00P),
 C00U(H00U)
2.c Idealised Me refined as rotating group:
 C00R(H00L,H00N,H00O)
;
_olex2_submission_special_instructions 'No special instructions were received'
_oxdiff_exptl_absorpt_empirical_details
;
Empirical correction (ABSPACK) includes:
- Absorption correction using spherical harmonics
- Frame scaling
;
_oxdiff_exptl_absorpt_empirical_full_max 3.155
_oxdiff_exptl_absorpt_empirical_full_min 0.536

loop_
_space_group_symop_operation_xyz
'x, y, z'
'-x, -y, -z'

loop_
_atom_site_label
_atom_site_type_symbol
_atom_site_fract_x
_atom_site_fract_y
_atom_site_fract_z
_atom_site_U_iso_or_equiv
_atom_site_adp_type
_atom_site_occupancy
_atom_site_site_symmetry_order
_atom_site_calc_flag
_atom_site_refinement_flags_posn
_atom_site_refinement_flags_adp
_atom_site_refinement_flags_occupancy
_atom_site_disorder_assembly
_atom_site_disorder_group
Cl01 Cl 1.13709(4) 0.15973(4) 0.07212(3) 0.03055(11) Uani 1 1 d . . . . .
F002 F 1.11133(10) -0.08770(8) 0.19894(6) 0.02813(19) Uani 1 1 d . . . . .
O003 O 0.63881(10) 0.80126(9) 0.34035(7) 0.01893(19) Uani 1 1 d . . . . .
O004 O 0.24157(10) 0.54545(9) -0.15146(7) 0.02016(19) Uani 1 1 d . . . . .
O005 O 0.56911(11) 0.85899(9) 0.52750(7) 0.0215(2) Uani 1 1 d . . . . .
N006 N 0.40192(12) 0.71103(11) 0.04373(8) 0.0175(2) Uani 1 1 d . . . . .
N007 N 0.84901(12) 0.30341(11) 0.54646(8) 0.0198(2) Uani 1 1 d . . . . .
N008 N 0.87282(12) 0.35127(11) 0.36780(8) 0.0179(2) Uani 1 1 d . . . . .
H008 H 0.860798 0.410499 0.320474 0.022 Uiso 1 1 calc R U . . .
N009 N 0.73979(12) 0.45113(11) 0.66427(8) 0.0204(2) Uani 1 1 d . . . . .
C00A C 0.76164(13) 0.50626(12) 0.47851(9) 0.0165(2) Uani 1 1 d . . . . .
C00B C 0.62864(13) 0.74097(13) 0.51919(10) 0.0174(2) Uani 1 1 d . . . . .
C00C C 0.71783(13) 0.53500(13) 0.58075(9) 0.0171(2) Uani 1 1 d . . . . .
C00D C 0.82861(13) 0.38440(12) 0.46609(9) 0.0164(2) Uani 1 1 d . . . . .
C00E C 0.67008(13) 0.70981(12) 0.41462(9) 0.0167(2) Uani 1 1 d . . . . .
C00F C 0.99789(14) 0.25017(13) 0.23521(10) 0.0186(2) Uani 1 1 d . . . . .
H00F H 1.000434 0.332813 0.200532 0.022 Uiso 1 1 calc R U . . .
C00G C 0.67172(14) 0.77043(13) 0.23271(9) 0.0181(2) Uani 1 1 d . . . . .
H00A H 0.617992 0.674608 0.204200 0.022 Uiso 1 1 calc R U . . .
H00B H 0.783476 0.778941 0.233380 0.022 Uiso 1 1 calc R U . . .
C00H C 0.73603(13) 0.59621(13) 0.39555(9) 0.0170(2) Uani 1 1 d . . . . .
H00H H 0.764327 0.577689 0.327797 0.020 Uiso 1 1 calc R U . . .
C00I C 0.93437(13) 0.23659(13) 0.33203(9) 0.0172(2) Uani 1 1 d . . . . .
C00J C 1.05668(14) 0.14132(13) 0.19114(10) 0.0200(2) Uani 1 1 d . . . . .
C00K C 0.93221(14) 0.11233(13) 0.38393(10) 0.0194(2) Uani 1 1 d . . . . .
H00K H 0.889376 0.101708 0.447873 0.023 Uiso 1 1 calc R U . . .
C00L C 1.05449(14) 0.01902(13) 0.24350(10) 0.0203(2) Uani 1 1 d . . . . .
C00M C 0.65123(13) 0.65397(13) 0.59971(9) 0.0179(2) Uani 1 1 d . . . . .
H00M H 0.622563 0.673323 0.667204 0.022 Uiso 1 1 calc R U . . .
C00N C 0.43677(14) 0.83185(13) 0.12702(10) 0.0200(2) Uani 1 1 d . . . . .
H00C H 0.384419 0.805231 0.188617 0.024 Uiso 1 1 calc R U . . .
H00D H 0.397584 0.910613 0.097890 0.024 Uiso 1 1 calc R U . . .
C00O C 0.61348(14) 0.87768(13) 0.16395(9) 0.0190(2) Uani 1 1 d . . . . .
H00E H 0.667205 0.886815 0.100957 0.023 Uiso 1 1 calc R U . . .
H00G H 0.637165 0.969711 0.205630 0.023 Uiso 1 1 calc R U . . .
C00P C 0.99445(15) 0.00483(13) 0.33939(10) 0.0208(3) Uani 1 1 d . . . . .
H00P H 0.995524 -0.077043 0.374548 0.025 Uiso 1 1 calc R U . . .
C00Q C 0.39644(14) 0.63059(14) -0.14531(10) 0.0216(3) Uani 1 1 d . . . . .
H00I H 0.412027 0.662067 -0.216047 0.026 Uiso 1 1 calc R U . . .
H00J H 0.472785 0.574109 -0.124485 0.026 Uiso 1 1 calc R U . . .
C00R C 0.52295(15) 0.89760(14) 0.62885(10) 0.0218(3) Uani 1 1 d . . . . .
H00L H 0.486901 0.984641 0.624832 0.033 Uiso 1 1 calc R U . . .
H00N H 0.611000 0.910354 0.685456 0.033 Uiso 1 1 calc R U . . .
H00O H 0.439954 0.823717 0.644310 0.033 Uiso 1 1 calc R U . . .
C00S C 0.42119(15) 0.75832(13) -0.06344(9) 0.0205(3) Uani 1 1 d . . . . .
H00Q H 0.525684 0.816196 -0.061298 0.025 Uiso 1 1 calc R U . . .
H00R H 0.345843 0.815685 -0.084489 0.025 Uiso 1 1 calc R U . . .
C00T C 0.24350(14) 0.62458(14) 0.03833(10) 0.0222(3) Uani 1 1 d . . . . .
H00S H 0.167031 0.681792 0.019918 0.027 Uiso 1 1 calc R U . . .
H00T H 0.229455 0.590390 0.108489 0.027 Uiso 1 1 calc R U . . .
C00U C 0.80277(15) 0.34342(13) 0.64068(10) 0.0214(3) Uani 1 1 d . . . . .
H00U H 0.817841 0.286367 0.696649 0.026 Uiso 1 1 calc R U . . .
C00V C 0.21821(15) 0.49956(14) -0.04673(10) 0.0224(3) Uani 1 1 d . . . . .
H00V H 0.290581 0.439517 -0.025456 0.027 Uiso 1 1 calc R U . . .
H00W H 0.112398 0.443548 -0.050838 0.027 Uiso 1 1 calc R U . . .

loop_
_atom_site_aniso_label
_atom_site_aniso_U_11
_atom_site_aniso_U_22
_atom_site_aniso_U_33
_atom_site_aniso_U_23
_atom_site_aniso_U_13
_atom_site_aniso_U_12
Cl01 0.0406(2) 0.02809(18) 0.03168(18) 0.00813(13) 0.02193(14) 0.01517(14)
F002 0.0385(4) 0.0225(4) 0.0299(4) 0.0027(3) 0.0103(3) 0.0181(3)
O003 0.0265(4) 0.0175(4) 0.0156(4) 0.0031(3) 0.0053(3) 0.0093(3)
O004 0.0209(4) 0.0219(4) 0.0172(4) 0.0030(3) 0.0023(3) 0.0036(3)
O005 0.0296(5) 0.0209(4) 0.0187(4) 0.0027(3) 0.0081(3) 0.0132(4)
N006 0.0202(5) 0.0186(5) 0.0148(5) 0.0022(4) 0.0049(4) 0.0045(4)
N007 0.0240(5) 0.0186(5) 0.0185(5) 0.0038(4) 0.0044(4) 0.0068(4)
N008 0.0234(5) 0.0161(5) 0.0166(5) 0.0036(4) 0.0041(4) 0.0083(4)
N009 0.0251(5) 0.0202(5) 0.0180(5) 0.0046(4) 0.0054(4) 0.0070(4)
C00A 0.0153(5) 0.0161(6) 0.0177(6) 0.0015(4) 0.0022(4) 0.0026(4)
C00B 0.0164(5) 0.0168(6) 0.0188(6) -0.0004(4) 0.0030(4) 0.0036(4)
C00C 0.0160(5) 0.0175(6) 0.0173(5) 0.0022(4) 0.0026(4) 0.0024(4)
C00D 0.0158(5) 0.0158(6) 0.0166(5) 0.0007(4) 0.0018(4) 0.0021(4)
C00E 0.0171(5) 0.0155(5) 0.0171(5) 0.0022(4) 0.0015(4) 0.0032(4)
C00F 0.0196(5) 0.0169(6) 0.0202(6) 0.0041(4) 0.0031(4) 0.0049(4)
C00G 0.0231(6) 0.0172(6) 0.0150(5) 0.0005(4) 0.0041(4) 0.0061(5)
C00H 0.0179(5) 0.0176(6) 0.0155(5) 0.0009(4) 0.0033(4) 0.0036(4)
C00I 0.0164(5) 0.0168(6) 0.0179(5) 0.0002(4) 0.0004(4) 0.0040(4)
C00J 0.0193(6) 0.0209(6) 0.0210(6) 0.0027(5) 0.0053(5) 0.0058(5)
C00K 0.0235(6) 0.0183(6) 0.0164(5) 0.0017(4) 0.0023(4) 0.0047(5)
C00L 0.0218(6) 0.0172(6) 0.0235(6) -0.0014(5) 0.0020(5) 0.0098(5)
C00M 0.0182(5) 0.0202(6) 0.0160(5) 0.0009(4) 0.0046(4) 0.0043(5)
C00N 0.0248(6) 0.0198(6) 0.0182(6) 0.0013(5) 0.0055(5) 0.0094(5)
C00O 0.0255(6) 0.0162(6) 0.0161(5) 0.0019(4) 0.0046(4) 0.0050(5)
C00P 0.0263(6) 0.0163(6) 0.0197(6) 0.0027(4) 0.0000(5) 0.0062(5)
C00Q 0.0213(6) 0.0257(6) 0.0173(6) 0.0023(5) 0.0055(5) 0.0026(5)
C00R 0.0279(6) 0.0222(6) 0.0189(6) 0.0004(5) 0.0075(5) 0.0118(5)
C00S 0.0231(6) 0.0208(6) 0.0173(6) 0.0048(5) 0.0041(5) 0.0026(5)
C00T 0.0211(6) 0.0258(6) 0.0203(6) 0.0035(5) 0.0072(5) 0.0038(5)
C00U 0.0273(6) 0.0208(6) 0.0186(6) 0.0063(5) 0.0057(5) 0.0081(5)
C00V 0.0244(6) 0.0220(6) 0.0201(6) 0.0054(5) 0.0050(5) 0.0017(5)

loop_
_atom_type_symbol
_atom_type_description
_atom_type_scat_dispersion_real
_atom_type_scat_dispersion_imag
_atom_type_scat_source
C C 0.0181 0.0091 'International Tables Vol C Tables 4.2.6.8 and 6.1.1.4'
H H 0.0000 0.0000 'International Tables Vol C Tables 4.2.6.8 and 6.1.1.4'
O O 0.0492 0.0322 'International Tables Vol C Tables 4.2.6.8 and 6.1.1.4'
N N 0.0311 0.0180 'International Tables Vol C Tables 4.2.6.8 and 6.1.1.4'
F F 0.0727 0.0534 'International Tables Vol C Tables 4.2.6.8 and 6.1.1.4'
Cl Cl 0.3639 0.7018 'International Tables Vol C Tables 4.2.6.8 and 6.1.1.4'

loop_
_geom_angle_atom_site_label_1
_geom_angle_atom_site_label_2
_geom_angle_atom_site_label_3
_geom_angle
_geom_angle_site_symmetry_1
_geom_angle_site_symmetry_3
_geom_angle_publ_flag
C00E O003 C00G 116.68(9) . . ?
C00Q O004 C00V 109.53(9) . . ?
C00B O005 C00R 117.86(9) . . ?
C00S N006 C00N 111.23(9) . . ?
C00S N006 C00T 108.62(9) . . ?
C00T N006 C00N 112.79(9) . . ?
C00D N007 C00U 115.92(11) . . ?
C00D N008 H008 114.7 . . ?
C00D N008 C00I 130.55(10) . . ?
C00I N008 H008 114.7 . . ?
C00U N009 C00C 114.94(10) . . ?
C00C C00A C00D 116.16(11) . . ?
C00C C00A C00H 119.35(11) . . ?
C00H C00A C00D 124.48(11) . . ?
O005 C00B C00E 113.96(10) . . ?
O005 C00B C00M 126.21(11) . . ?
C00M C00B C00E 119.83(11) . . ?
N009 C00C C00A 121.84(11) . . ?
N009 C00C C00M 118.51(11) . . ?
C00A C00C C00M 119.64(11) . . ?
N007 C00D N008 119.58(11) . . ?
N007 C00D C00A 121.90(11) . . ?
N008 C00D C00A 118.53(10) . . ?
O003 C00E C00B 114.69(10) . . ?
O003 C00E C00H 124.97(11) . . ?
C00H C00E C00B 120.34(11) . . ?
C00I C00F H00F 119.9 . . ?
C00J C00F H00F 119.9 . . ?
C00J C00F C00I 120.19(11) . . ?
O003 C00G H00A 110.4 . . ?
O003 C00G H00B 110.4 . . ?
O003 C00G C00O 106.50(9) . . ?
H00A C00G H00B 108.6 . . ?
C00O C00G H00A 110.4 . . ?
C00O C00G H00B 110.4 . . ?
C00A C00H H00H 119.8 . . ?
C00E C00H C00A 120.38(11) . . ?
C00E C00H H00H 119.8 . . ?
C00F C00I N008 115.60(11) . . ?
C00K C00I N008 124.94(11) . . ?
C00K C00I C00F 119.44(11) . . ?
C00F C00J Cl01 119.91(10) . . ?
C00F C00J C00L 119.85(11) . . ?
C00L C00J Cl01 120.22(10) . . ?
C00I C00K H00K 120.2 . . ?
C00P C00K C00I 119.59(11) . . ?
C00P C00K H00K 120.2 . . ?
F002 C00L C00J 119.32(11) . . ?
F002 C00L C00P 120.02(11) . . ?
C00P C00L C00J 120.66(12) . . ?
C00B C00M C00C 120.43(11) . . ?
C00B C00M H00M 119.8 . . ?
C00C C00M H00M 119.8 . . ?
N006 C00N H00C 109.6 . . ?
N006 C00N H00D 109.6 . . ?
N006 C00N C00O 110.28(10) . . ?
H00C C00N H00D 108.1 . . ?
C00O C00N H00C 109.6 . . ?
C00O C00N H00D 109.6 . . ?
C00G C00O C00N 110.77(10) . . ?
C00G C00O H00E 109.5 . . ?
C00G C00O H00G 109.5 . . ?
C00N C00O H00E 109.5 . . ?
C00N C00O H00G 109.5 . . ?
H00E C00O H00G 108.1 . . ?
C00K C00P H00P 119.9 . . ?
C00L C00P C00K 120.25(11) . . ?
C00L C00P H00P 119.9 . . ?
O004 C00Q H00I 109.5 . . ?
O004 C00Q H00J 109.5 . . ?
O004 C00Q C00S 110.62(10) . . ?
H00I C00Q H00J 108.1 . . ?
C00S C00Q H00I 109.5 . . ?
C00S C00Q H00J 109.5 . . ?
O005 C00R H00L 109.5 . . ?
O005 C00R H00N 109.5 . . ?
O005 C00R H00O 109.5 . . ?
H00L C00R H00N 109.5 . . ?
H00L C00R H00O 109.5 . . ?
H00N C00R H00O 109.5 . . ?
N006 C00S C00Q 109.58(10) . . ?
N006 C00S H00Q 109.8 . . ?
N006 C00S H00R 109.8 . . ?
C00Q C00S H00Q 109.8 . . ?
C00Q C00S H00R 109.8 . . ?
H00Q C00S H00R 108.2 . . ?
N006 C00T H00S 109.7 . . ?
N006 C00T H00T 109.7 . . ?
N006 C00T C00V 109.68(10) . . ?
H00S C00T H00T 108.2 . . ?
C00V C00T H00S 109.7 . . ?
C00V C00T H00T 109.7 . . ?
N007 C00U H00U 115.4 . . ?
N009 C00U N007 129.24(11) . . ?
N009 C00U H00U 115.4 . . ?
O004 C00V C00T 111.56(10) . . ?
O004 C00V H00V 109.3 . . ?
O004 C00V H00W 109.3 . . ?
C00T C00V H00V 109.3 . . ?
C00T C00V H00W 109.3 . . ?
H00V C00V H00W 108.0 . . ?

loop_
_geom_bond_atom_site_label_1
_geom_bond_atom_site_label_2
_geom_bond_distance
_geom_bond_site_symmetry_2
_geom_bond_publ_flag
Cl01 C00J 1.7330(12) . ?
F002 C00L 1.3552(14) . ?
O003 C00E 1.3617(14) . ?
O003 C00G 1.4379(14) . ?
O004 C00Q 1.4307(14) . ?
O004 C00V 1.4344(14) . ?
O005 C00B 1.3533(15) . ?
O005 C00R 1.4300(14) . ?
N006 C00N 1.4670(15) . ?
N006 C00S 1.4612(15) . ?
N006 C00T 1.4625(15) . ?
N007 C00D 1.3276(15) . ?
N007 C00U 1.3541(16) . ?
N008 H008 0.8600 . ?
N008 C00D 1.3742(15) . ?
N008 C00I 1.4033(16) . ?
N009 C00C 1.3788(15) . ?
N009 C00U 1.3111(17) . ?
C00A C00C 1.4091(16) . ?
C00A C00D 1.4300(17) . ?
C00A C00H 1.4190(16) . ?
C00B C00E 1.4319(16) . ?
C00B C00M 1.3716(17) . ?
C00C C00M 1.4146(17) . ?
C00E C00H 1.3654(17) . ?
C00F H00F 0.9300 . ?
C00F C00I 1.4004(17) . ?
C00F C00J 1.3794(17) . ?
C00G H00A 0.9700 . ?
C00G H00B 0.9700 . ?
C00G C00O 1.5134(16) . ?
C00H H00H 0.9300 . ?
C00I C00K 1.3982(17) . ?
C00J C00L 1.3844(18) . ?
C00K H00K 0.9300 . ?
C00K C00P 1.3892(18) . ?
C00L C00P 1.3752(18) . ?
C00M H00M 0.9300 . ?
C00N H00C 0.9700 . ?
C00N H00D 0.9700 . ?
C00N C00O 1.5276(17) . ?
C00O H00E 0.9700 . ?
C00O H00G 0.9700 . ?
C00P H00P 0.9300 . ?
C00Q H00I 0.9700 . ?
C00Q H00J 0.9700 . ?
C00Q C00S 1.5117(17) . ?
C00R H00L 0.9600 . ?
C00R H00N 0.9600 . ?
C00R H00O 0.9600 . ?
C00S H00Q 0.9700 . ?
C00S H00R 0.9700 . ?
C00T H00S 0.9700 . ?
C00T H00T 0.9700 . ?
C00T C00V 1.5165(18) . ?
C00U H00U 0.9300 . ?
C00V H00V 0.9700 . ?
C00V H00W 0.9700 . ?

loop_
_geom_torsion_atom_site_label_1
_geom_torsion_atom_site_label_2
_geom_torsion_atom_site_label_3
_geom_torsion_atom_site_label_4
_geom_torsion
_geom_torsion_site_symmetry_1
_geom_torsion_site_symmetry_2
_geom_torsion_site_symmetry_3
_geom_torsion_site_symmetry_4
_geom_torsion_publ_flag
Cl01 C00J C00L F002 -2.05(16) . . . . ?
Cl01 C00J C00L C00P 178.39(9) . . . . ?
F002 C00L C00P C00K -178.28(11) . . . . ?
O003 C00E C00H C00A -179.13(10) . . . . ?
O003 C00G C00O C00N -81.38(11) . . . . ?
O004 C00Q C00S N006 60.71(13) . . . . ?
O005 C00B C00E O003 -1.75(15) . . . . ?
O005 C00B C00E C00H 178.00(10) . . . . ?
O005 C00B C00M C00C -178.69(11) . . . . ?
N006 C00N C00O C00G -72.37(12) . . . . ?
N006 C00T C00V O004 -58.01(14) . . . . ?
N008 C00I C00K C00P 178.80(11) . . . . ?
N009 C00C C00M C00B 179.41(10) . . . . ?
C00A C00C C00M C00B 0.22(17) . . . . ?
C00B C00E C00H C00A 1.15(17) . . . . ?
C00C N009 C00U N007 0.0(2) . . . . ?
C00C C00A C00D N007 -0.30(16) . . . . ?
C00C C00A C00D N008 179.75(10) . . . . ?
C00C C00A C00H C00E 0.22(17) . . . . ?
C00D N007 C00U N009 0.3(2) . . . . ?
C00D N008 C00I C00F -166.92(11) . . . . ?
C00D N008 C00I C00K 14.87(19) . . . . ?
C00D C00A C00C N009 0.61(16) . . . . ?
C00D C00A C00C C00M 179.77(10) . . . . ?
C00D C00A C00H C00E 179.47(11) . . . . ?
C00E O003 C00G C00O 174.79(9) . . . . ?
C00E C00B C00M C00C 1.14(17) . . . . ?
C00F C00I C00K C00P 0.65(17) . . . . ?
C00F C00J C00L F002 179.43(11) . . . . ?
C00F C00J C00L C00P -0.12(19) . . . . ?
C00G O003 C00E C00B -177.21(9) . . . . ?
C00G O003 C00E C00H 3.05(16) . . . . ?
C00H C00A C00C N009 179.93(10) . . . . ?
C00H C00A C00C C00M -0.91(17) . . . . ?
C00H C00A C00D N007 -179.58(11) . . . . ?
C00H C00A C00D N008 0.47(17) . . . . ?
C00I N008 C00D N007 3.04(19) . . . . ?
C00I N008 C00D C00A -177.01(11) . . . . ?
C00I C00F C00J Cl01 -179.27(9) . . . . ?
C00I C00F C00J C00L -0.75(18) . . . . ?
C00I C00K C00P C00L -1.53(18) . . . . ?
C00J C00F C00I N008 -177.83(10) . . . . ?
C00J C00F C00I C00K 0.49(17) . . . . ?
C00J C00L C00P C00K 1.27(19) . . . . ?
C00M C00B C00E O003 178.40(10) . . . . ?
C00M C00B C00E C00H -1.85(17) . . . . ?
C00N N006 C00S C00Q 175.69(10) . . . . ?
C00N N006 C00T C00V -178.16(10) . . . . ?
C00Q O004 C00V C00T 57.80(13) . . . . ?
C00R O005 C00B C00E 179.39(10) . . . . ?
C00R O005 C00B C00M -0.77(17) . . . . ?
C00S N006 C00N C00O -82.44(12) . . . . ?
C00S N006 C00T C00V 58.07(13) . . . . ?
C00T N006 C00N C00O 155.23(10) . . . . ?
C00T N006 C00S C00Q -59.61(13) . . . . ?
C00U N007 C00D N008 179.85(11) . . . . ?
C00U N007 C00D C00A -0.10(17) . . . . ?
C00U N009 C00C C00A -0.49(17) . . . . ?
C00U N009 C00C C00M -179.66(11) . . . . ?
C00V O004 C00Q C00S -58.86(13) . . . . ?
